data_4082578
loop_
_publ_author_name
'Shimogawa, Ryuichi'
'Takao, Toshiro'
'Suzuki, Hiroharu'

_publ_section_title
;
 Synthesis, Characterization, and Reactions of Ruthenium(II), -(III), and
 -(IV) Complexes with Sterically Demanding
 1,2,4-Tri-tert-butylcyclopentadienyl Ligands
;
_journal_issue 1
_journal_name_full Organometallics
_journal_page_first 289
_journal_paper_doi 10.1021/om401035y
_journal_volume 33
_journal_year 2014
_chemical_formula_sum 'C38 H64 Ru2'
_chemical_formula_weight 723.03
_chemical_name_systematic
; 
 ? 
;
_space_group_IT_number 15
_symmetry_cell_setting monoclinic
_symmetry_space_group_name_Hall '-C 2yc'
_symmetry_space_group_name_H-M 'C 1 2/c 1'
_atom_sites_solution_hydrogens geom
_atom_sites_solution_primary direct
_atom_sites_solution_secondary difmap
_audit_creation_method SHELXL-97
_cell_angle_alpha 90.00
_cell_angle_beta 106.1560(13)
_cell_angle_gamma 90.00
_cell_formula_units_Z 4
_cell_length_a 22.3185(9)
_cell_length_b 10.4295(4)
_cell_length_c 16.4055(8)
_cell_measurement_reflns_used 14797
_cell_measurement_temperature 160(2)
_cell_measurement_theta_max 25.35
_cell_measurement_theta_min 3.17
_cell_volume 3667.9(3)
_computing_cell_refinement PROCESS-AUTO
_computing_data_collection 'PROCESS-AUTO (Rigaku, 1998)'
_computing_data_reduction 'SHELXS-97 (Sheldrick, 1990)'
_computing_molecular_graphics 'ORTEX (P.McArdle, 1995)'
_computing_publication_material SHELXL-97
_computing_structure_refinement 'SHELXL-97 (Sheldrick, 1997)'
_computing_structure_solution SHELXS-97
_diffrn_ambient_temperature 160(2)
_diffrn_detector_area_resol_mean 10
_diffrn_measured_fraction_theta_full 0.994
_diffrn_measured_fraction_theta_max 0.994
_diffrn_measurement_device_type 'Rigaku R-AXIS RAPID Imaging Plate'
_diffrn_measurement_method \w
_diffrn_radiation_monochromator graphite
_diffrn_radiation_source 'Rigaku Rotating Anode Ultrax18'
_diffrn_radiation_type MoK\a
_diffrn_radiation_wavelength 0.71069
_diffrn_reflns_av_R_equivalents 0.0359
_diffrn_reflns_av_sigmaI/netI 0.0280
_diffrn_reflns_limit_h_max 26
_diffrn_reflns_limit_h_min -26
_diffrn_reflns_limit_k_max 12
_diffrn_reflns_limit_k_min -12
_diffrn_reflns_limit_l_max 19
_diffrn_reflns_limit_l_min -19
_diffrn_reflns_number 14296
_diffrn_reflns_theta_full 25.35
_diffrn_reflns_theta_max 25.35
_diffrn_reflns_theta_min 3.17
_exptl_absorpt_coefficient_mu 0.846
_exptl_absorpt_correction_T_max 0.9420
_exptl_absorpt_correction_T_min 0.8290
_exptl_absorpt_correction_type numerical
_exptl_crystal_colour orange
_exptl_crystal_density_diffrn 1.309
_exptl_crystal_density_meas ?
_exptl_crystal_density_method 'not measured'
_exptl_crystal_description block
_exptl_crystal_F_000 1520
_exptl_crystal_size_max 0.301
_exptl_crystal_size_mid 0.217
_exptl_crystal_size_min 0.130
_refine_diff_density_max 0.691
_refine_diff_density_min -0.724
_refine_diff_density_rms 0.084
_refine_ls_extinction_method none
_refine_ls_goodness_of_fit_ref 1.078
_refine_ls_hydrogen_treatment mixed
_refine_ls_matrix_type full
_refine_ls_number_parameters 211
_refine_ls_number_reflns 3341
_refine_ls_number_restraints 0
_refine_ls_restrained_S_all 1.078
_refine_ls_R_factor_all 0.0388
_refine_ls_R_factor_gt 0.0357
_refine_ls_shift/su_max 0.003
_refine_ls_shift/su_mean 0.000
_refine_ls_structure_factor_coef Fsqd
_refine_ls_weighting_details 'calc w=1/[\s^2^(Fo^2^)+(0.0502P)^2^+9.4210P] where P=(Fo^2^+2Fc^2^)/3'
_refine_ls_weighting_scheme calc
_refine_ls_wR_factor_gt 0.0921
_refine_ls_wR_factor_ref 0.0949
_reflns_number_gt 3060
_reflns_number_total 3341
_reflns_threshold_expression >2sigma(I)
_cod_data_source_file om401035y_si_001.cif
_cod_data_source_block tBu3CpRu2bisethylidyne
_cod_depositor_comments
;
The following automatic conversions were performed:

'_symmetry_cell_setting' value 'Monoclinic' changed to 'monoclinic'
according to
/usr/data/users/saulius/automatic-downloads/current/ACS/lib/dictionaries/cif_core.dic
dictionary named 'cif_core.dic' version 2.4.2 from
2011-04-26.

'_exptl_absorpt_correction_type' value 'Numerical'
changed to 'numerical' according to
/usr/data/users/saulius/automatic-downloads/current/ACS/lib/dictionaries/cif_core.dic
dictionary named 'cif_core.dic' version 2.4.2 from 2011-04-26.

Automatic conversion script
Id: cif_fix_values 2281 2013-09-26 08:29:07Z andrius 

The following automatic conversions were performed:

'_exptl_crystal_density_meas' value 'not measured' was changed to '?'
- the value is perceived as not measured.

Automatic conversion script
Id: cif_fix_values 3008 2015-01-20 13:52:24Z robertas 
;
_cod_original_sg_symbol_H-M C2/c
_cod_database_code 4082578

loop_
_symmetry_equiv_pos_as_xyz
'x, y, z'
'-x, y, -z+1/2'
'x+1/2, y+1/2, z'
'-x+1/2, y+1/2, -z+1/2'
'-x, -y, -z'
'x, -y, z-1/2'
'-x+1/2, -y+1/2, -z'
'x+1/2, -y+1/2, z-1/2'

loop_
_atom_site_label
_atom_site_type_symbol
_atom_site_fract_x
_atom_site_fract_y
_atom_site_fract_z
_atom_site_U_iso_or_equiv
_atom_site_adp_type
_atom_site_occupancy
_atom_site_symmetry_multiplicity
_atom_site_calc_flag
_atom_site_refinement_flags
_atom_site_disorder_assembly
_atom_site_disorder_group
Ru1 Ru 0.553819(10) 0.32700(2) 0.803186(14) 0.02475(12) Uani 1 1 d . . .
C1 C 0.47210(16) 0.3310(3) 0.8176(2) 0.0330(7) Uani 1 1 d . . .
C2 C 0.44315(18) 0.3531(5) 0.8885(2) 0.0549(11) Uani 1 1 d . . .
H2A H 0.4034 0.3984 0.8668 0.065(13) Uiso 1 1 calc R . .
H2B H 0.4714 0.4048 0.9328 0.073(14) Uiso 1 1 calc R . .
H2C H 0.4357 0.2704 0.9124 0.073(15) Uiso 1 1 calc R . .
C3 C 0.62867(13) 0.4553(3) 0.87262(19) 0.0290(6) Uani 1 1 d . . .
C4 C 0.65506(14) 0.3691(3) 0.8252(2) 0.0306(7) Uani 1 1 d . . .
C5 C 0.65032(14) 0.2404(3) 0.85147(19) 0.0306(7) Uani 1 1 d . A .
C6 C 0.62185(14) 0.2466(3) 0.92172(19) 0.0303(7) Uani 1 1 d . A .
C7 C 0.61096(15) 0.3788(3) 0.93379(19) 0.0314(7) Uani 1 1 d . . .
C8 C 0.62692(16) 0.6014(3) 0.8661(2) 0.0372(8) Uani 1 1 d . . .
C9 C 0.6253(2) 0.6432(4) 0.7757(3) 0.0492(9) Uani 1 1 d . . .
H9A H 0.6195 0.7363 0.7704 0.062(13) Uiso 1 1 calc R . .
H9B H 0.5906 0.6002 0.7348 0.085(16) Uiso 1 1 calc R . .
H9C H 0.6647 0.6198 0.7642 0.072(14) Uiso 1 1 calc R . .
C10 C 0.6852(2) 0.6550(4) 0.9287(3) 0.0683(15) Uani 1 1 d . . .
H10A H 0.6863 0.7483 0.9222 0.067(13) Uiso 1 1 calc R . .
H10B H 0.7223 0.6170 0.9175 0.13(3) Uiso 1 1 calc R . .
H10C H 0.6846 0.6342 0.9867 0.034(9) Uiso 1 1 calc R . .
C11 C 0.5683(2) 0.6539(4) 0.8855(3) 0.0499(10) Uani 1 1 d . . .
H11A H 0.5673 0.7474 0.8798 0.070(14) Uiso 1 1 calc R . .
H11B H 0.5688 0.6307 0.9436 0.065(13) Uiso 1 1 calc R . .
H11C H 0.5312 0.6170 0.8456 0.083(16) Uiso 1 1 calc R . .
C12 C 0.67752(17) 0.1285(4) 0.8105(2) 0.0441(8) Uani 1 1 d . . .
C13 C 0.6984(3) 0.1743(4) 0.7349(3) 0.0622(13) Uani 1 1 d . A .
H13A H 0.7168 0.1025 0.7118 0.078(15) Uiso 1 1 calc R . .
H13B H 0.7295 0.2425 0.7531 0.086(17) Uiso 1 1 calc R . .
H13C H 0.6624 0.2075 0.6912 0.11(2) Uiso 1 1 calc R . .
C14A C 0.6446(4) 0.0079(8) 0.7949(6) 0.049(2) Uiso 0.526(12) 1 d P A 1
C15A C 0.7498(4) 0.1113(9) 0.8745(5) 0.055(3) Uiso 0.526(12) 1 d P A 1
C14B C 0.6169(4) 0.0352(8) 0.7582(6) 0.045(2) Uiso 0.474(12) 1 d P A 2
C15B C 0.7222(5) 0.0427(10) 0.8737(6) 0.059(3) Uiso 0.474(12) 1 d P A 2
C16 C 0.60972(19) 0.1426(4) 0.9832(2) 0.0455(9) Uani 1 1 d . . .
C17A C 0.6805(4) 0.1256(10) 1.0533(6) 0.060(3) Uiso 0.508(13) 1 d P B 1
C18A C 0.5840(5) 0.0229(9) 0.9509(6) 0.055(3) Uiso 0.508(13) 1 d P B 1
C17B C 0.6655(4) 0.0559(9) 1.0199(6) 0.050(3) Uiso 0.492(13) 1 d P B 2
C18B C 0.5516(4) 0.0490(7) 0.9284(5) 0.039(2) Uiso 0.492(13) 1 d P B 2
C19 C 0.5787(2) 0.2004(4) 1.0461(3) 0.0583(11) Uani 1 1 d . B .
H19A H 0.5718 0.1332 1.0843 0.063(13) Uiso 1 1 calc R . .
H19B H 0.5386 0.2383 1.0154 0.054(12) Uiso 1 1 calc R . .
H19C H 0.6058 0.2670 1.0794 0.073(15) Uiso 1 1 calc R . .
H3 H 0.6686(16) 0.392(3) 0.780(2) 0.033(9) Uiso 1 1 d . . .
H6 H 0.5897(15) 0.410(3) 0.973(2) 0.025(8) Uiso 1 1 d . . .

loop_
_atom_site_aniso_label
_atom_site_aniso_U_11
_atom_site_aniso_U_22
_atom_site_aniso_U_33
_atom_site_aniso_U_23
_atom_site_aniso_U_13
_atom_site_aniso_U_12
Ru1 0.02305(17) 0.02734(17) 0.02145(16) -0.00037(8) 0.00221(11) -0.00060(9)
C1 0.0285(16) 0.044(2) 0.0239(16) 0.0044(12) 0.0031(13) -0.0008(13)
C2 0.036(2) 0.099(3) 0.0303(19) 0.001(2) 0.0111(16) 0.000(2)
C3 0.0242(14) 0.0305(16) 0.0286(15) -0.0022(12) 0.0012(12) -0.0026(12)
C4 0.0240(15) 0.0322(16) 0.0331(17) 0.0000(14) 0.0038(13) -0.0040(13)
C5 0.0240(14) 0.0309(17) 0.0316(16) -0.0033(13) -0.0011(12) 0.0017(13)
C6 0.0261(15) 0.0320(17) 0.0265(15) 0.0004(12) -0.0030(12) -0.0046(13)
C7 0.0302(16) 0.0368(18) 0.0222(15) -0.0041(13) -0.0010(12) 0.0002(14)
C8 0.0382(18) 0.0258(16) 0.0416(18) -0.0007(13) 0.0013(15) -0.0014(14)
C9 0.058(2) 0.039(2) 0.056(2) 0.0107(18) 0.023(2) -0.0003(19)
C10 0.064(3) 0.035(2) 0.079(3) -0.005(2) -0.023(3) -0.012(2)
C11 0.060(3) 0.036(2) 0.057(3) 0.0002(17) 0.022(2) 0.0083(18)
C12 0.045(2) 0.0364(19) 0.049(2) -0.0041(16) 0.0112(17) 0.0115(17)
C13 0.075(3) 0.050(3) 0.075(3) -0.013(2) 0.044(3) 0.004(2)
C16 0.051(2) 0.042(2) 0.042(2) 0.0155(16) 0.0101(17) 0.0028(17)
C19 0.083(3) 0.057(2) 0.039(2) 0.0078(19) 0.024(2) -0.010(2)

loop_
_atom_type_symbol
_atom_type_description
_atom_type_scat_dispersion_real
_atom_type_scat_dispersion_imag
_atom_type_scat_source
C C 0.0033 0.0016 'International Tables Vol C Tables 4.2.6.8 and 6.1.1.4'
H H 0.0000 0.0000 'International Tables Vol C Tables 4.2.6.8 and 6.1.1.4'
Ru Ru -1.2594 0.8363 'International Tables Vol C Tables 4.2.6.8 and 6.1.1.4'

loop_
_geom_angle_atom_site_label_1
_geom_angle_atom_site_label_2
_geom_angle_atom_site_label_3
_geom_angle
_geom_angle_site_symmetry_1
_geom_angle_site_symmetry_3
C1 Ru1 C1 95.98(14) 2_656 .
C1 Ru1 C3 119.59(13) 2_656 .
C1 Ru1 C3 122.65(13) . .
C1 Ru1 C4 99.49(14) 2_656 .
C1 Ru1 C4 159.75(14) . .
C3 Ru1 C4 37.41(12) . .
C1 Ru1 C7 156.96(14) 2_656 .
C1 Ru1 C7 100.78(13) . .
C3 Ru1 C7 37.42(12) . .
C4 Ru1 C7 60.98(12) . .
C1 Ru1 C5 110.90(13) 2_656 .
C1 Ru1 C5 144.67(13) . .
C3 Ru1 C5 63.21(11) . .
C4 Ru1 C5 36.90(12) . .
C7 Ru1 C5 61.80(12) . .
C1 Ru1 C6 146.85(13) 2_656 .
C1 Ru1 C6 109.74(13) . .
C3 Ru1 C6 63.21(11) . .
C4 Ru1 C6 61.84(12) . .
C7 Ru1 C6 36.85(12) . .
C5 Ru1 C6 37.68(11) . .
C1 Ru1 Ru1 48.02(10) 2_656 2_656
C1 Ru1 Ru1 48.01(10) . 2_656
C3 Ru1 Ru1 142.39(8) . 2_656
C4 Ru1 Ru1 146.19(9) . 2_656
C7 Ru1 Ru1 146.66(9) . 2_656
C5 Ru1 Ru1 149.72(8) . 2_656
C6 Ru1 Ru1 150.02(8) . 2_656
C2 C1 Ru1 137.7(3) . 2_656
C2 C1 Ru1 137.3(3) . .
Ru1 C1 Ru1 83.96(14) 2_656 .
C4 C3 C7 105.7(3) . .
C4 C3 C8 126.8(3) . .
C7 C3 C8 127.0(3) . .
C4 C3 Ru1 72.64(17) . .
C7 C3 Ru1 72.75(17) . .
C8 C3 Ru1 124.8(2) . .
C3 C4 C5 110.7(3) . .
C3 C4 Ru1 69.95(17) . .
C5 C4 Ru1 72.88(17) . .
C4 C5 C6 106.4(3) . .
C4 C5 C12 120.4(3) . .
C6 C5 C12 133.0(3) . .
C4 C5 Ru1 70.22(17) . .
C6 C5 Ru1 71.28(17) . .
C12 C5 Ru1 126.6(2) . .
C7 C6 C5 106.3(3) . .
C7 C6 C16 121.2(3) . .
C5 C6 C16 132.2(3) . .
C7 C6 Ru1 70.24(16) . .
C5 C6 Ru1 71.04(16) . .
C16 C6 Ru1 128.2(2) . .
C6 C7 C3 110.7(3) . .
C6 C7 Ru1 72.91(17) . .
C3 C7 Ru1 69.83(16) . .
C10 C8 C3 108.6(3) . .
C10 C8 C11 110.4(4) . .
C3 C8 C11 110.4(3) . .
C10 C8 C9 109.5(4) . .
C3 C8 C9 110.1(3) . .
C11 C8 C9 107.9(3) . .
C14A C12 C15B 79.2(6) . .
C14A C12 C13 112.7(4) . .
C15B C12 C13 116.9(5) . .
C14A C12 C5 119.4(4) . .
C15B C12 C5 114.2(5) . .
C13 C12 C5 111.3(3) . .
C14A C12 C15A 111.9(5) . .
C15B C12 C15A 33.9(4) . .
C13 C12 C15A 94.9(4) . .
C5 C12 C15A 103.5(4) . .
C14A C12 C14B 27.6(4) . .
C15B C12 C14B 106.7(6) . .
C13 C12 C14B 98.7(4) . .
C5 C12 C14B 107.3(4) . .
C15A C12 C14B 138.7(5) . .
C18A C16 C19 113.1(5) . .
C18A C16 C17B 79.9(6) . .
C19 C16 C17B 116.4(4) . .
C18A C16 C6 119.9(5) . .
C19 C16 C6 111.0(3) . .
C17B C16 C6 113.6(4) . .
C18A C16 C18B 27.1(4) . .
C19 C16 C18B 99.6(4) . .
C17B C16 C18B 107.0(5) . .
C6 C16 C18B 107.9(4) . .
C18A C16 C17A 111.6(6) . .
C19 C16 C17A 95.5(4) . .
C17B C16 C17A 32.7(4) . .
C6 C16 C17A 102.5(4) . .
C18B C16 C17A 138.2(5) . .

loop_
_geom_bond_atom_site_label_1
_geom_bond_atom_site_label_2
_geom_bond_distance
_geom_bond_site_symmetry_2
Ru1 C1 1.903(3) 2_656
Ru1 C1 1.903(3) .
Ru1 C3 2.195(3) .
Ru1 C4 2.231(3) .
Ru1 C7 2.234(3) .
Ru1 C5 2.265(3) .
Ru1 C6 2.269(3) .
Ru1 Ru1 2.5463(4) 2_656
C1 C2 1.498(5) .
C1 Ru1 1.903(3) 2_656
C3 C4 1.420(4) .
C3 C7 1.421(5) .
C3 C8 1.528(4) .
C4 C5 1.423(5) .
C5 C6 1.464(5) .
C5 C12 1.553(5) .
C6 C7 1.423(5) .
C6 C16 1.556(5) .
C8 C10 1.521(5) .
C8 C11 1.532(5) .
C8 C9 1.538(5) .
C12 C14A 1.443(9) .
C12 C15B 1.516(10) .
C12 C13 1.517(6) .
C12 C15A 1.672(9) .
C12 C14B 1.694(10) .
C16 C18A 1.414(10) .
C16 C19 1.518(6) .
C16 C17B 1.520(9) .
C16 C18B 1.672(9) .
C16 C17A 1.684(10) .

loop_
_geom_torsion_atom_site_label_1
_geom_torsion_atom_site_label_2
_geom_torsion_atom_site_label_3
_geom_torsion_atom_site_label_4
_geom_torsion
_geom_torsion_site_symmetry_1
_geom_torsion_site_symmetry_4
C1 Ru1 C1 C2 -166.9(3) 2_656 .
C3 Ru1 C1 C2 -35.8(5) . .
C4 Ru1 C1 C2 -27.2(7) . .
C7 Ru1 C1 C2 -2.8(4) . .
C5 Ru1 C1 C2 53.0(5) . .
C6 Ru1 C1 C2 34.4(4) . .
Ru1 Ru1 C1 C2 -169.4(5) 2_656 .
C1 Ru1 C1 Ru1 2.5(2) 2_656 2_656
C3 Ru1 C1 Ru1 133.56(12) . 2_656
C4 Ru1 C1 Ru1 142.2(3) . 2_656
C7 Ru1 C1 Ru1 166.61(11) . 2_656
C5 Ru1 C1 Ru1 -137.67(16) . 2_656
C6 Ru1 C1 Ru1 -156.24(10) . 2_656
C1 Ru1 C3 C4 -64.5(2) 2_656 .
C1 Ru1 C3 C4 175.09(19) . .
C7 Ru1 C3 C4 113.3(3) . .
C5 Ru1 C3 C4 35.46(19) . .
C6 Ru1 C3 C4 77.9(2) . .
Ru1 Ru1 C3 C4 -122.95(18) 2_656 .
C1 Ru1 C3 C7 -177.75(19) 2_656 .
C1 Ru1 C3 C7 61.8(2) . .
C4 Ru1 C3 C7 -113.3(3) . .
C5 Ru1 C3 C7 -77.8(2) . .
C6 Ru1 C3 C7 -35.39(19) . .
Ru1 Ru1 C3 C7 123.80(18) 2_656 .
C1 Ru1 C3 C8 58.7(3) 2_656 .
C1 Ru1 C3 C8 -61.7(3) . .
C4 Ru1 C3 C8 123.2(4) . .
C7 Ru1 C3 C8 -123.5(4) . .
C5 Ru1 C3 C8 158.7(3) . .
C6 Ru1 C3 C8 -158.9(3) . .
Ru1 Ru1 C3 C8 0.3(3) 2_656 .
C7 C3 C4 C5 4.0(3) . .
C8 C3 C4 C5 177.3(3) . .
Ru1 C3 C4 C5 -61.8(2) . .
C7 C3 C4 Ru1 65.7(2) . .
C8 C3 C4 Ru1 -120.9(3) . .
C1 Ru1 C4 C3 127.3(2) 2_656 .
C1 Ru1 C4 C3 -12.0(5) . .
C7 Ru1 C4 C3 -39.68(19) . .
C5 Ru1 C4 C3 -120.4(3) . .
C6 Ru1 C4 C3 -81.9(2) . .
Ru1 Ru1 C4 C3 113.02(19) 2_656 .
C1 Ru1 C4 C5 -112.3(2) 2_656 .
C1 Ru1 C4 C5 108.4(4) . .
C3 Ru1 C4 C5 120.4(3) . .
C7 Ru1 C4 C5 80.7(2) . .
C6 Ru1 C4 C5 38.54(18) . .
Ru1 Ru1 C4 C5 -126.58(17) 2_656 .
C3 C4 C5 C6 -2.5(3) . .
Ru1 C4 C5 C6 -62.53(19) . .
C3 C4 C5 C12 -178.4(3) . .
Ru1 C4 C5 C12 121.6(3) . .
C3 C4 C5 Ru1 60.0(2) . .
C1 Ru1 C5 C4 77.6(2) 2_656 .
C1 Ru1 C5 C4 -145.4(2) . .
C3 Ru1 C5 C4 -35.94(18) . .
C7 Ru1 C5 C4 -78.3(2) . .
C6 Ru1 C5 C4 -116.0(3) . .
Ru1 Ru1 C5 C4 117.61(19) 2_656 .
C1 Ru1 C5 C6 -166.38(18) 2_656 .
C1 Ru1 C5 C6 -29.4(3) . .
C3 Ru1 C5 C6 80.08(18) . .
C4 Ru1 C5 C6 116.0(3) . .
C7 Ru1 C5 C6 37.70(18) . .
Ru1 Ru1 C5 C6 -126.37(17) 2_656 .
C1 Ru1 C5 C12 -36.2(3) 2_656 .
C1 Ru1 C5 C12 100.8(3) . .
C3 Ru1 C5 C12 -149.7(3) . .
C4 Ru1 C5 C12 -113.8(4) . .
C7 Ru1 C5 C12 167.9(3) . .
C6 Ru1 C5 C12 130.2(4) . .
Ru1 Ru1 C5 C12 3.8(4) 2_656 .
C4 C5 C6 C7 0.0(3) . .
C12 C5 C6 C7 175.2(3) . .
Ru1 C5 C6 C7 -61.78(19) . .
C4 C5 C6 C16 -173.4(3) . .
C12 C5 C6 C16 1.8(6) . .
Ru1 C5 C6 C16 124.8(3) . .
C4 C5 C6 Ru1 61.8(2) . .
C12 C5 C6 Ru1 -123.0(3) . .
C1 Ru1 C6 C7 139.7(3) 2_656 .
C1 Ru1 C6 C7 -81.5(2) . .
C3 Ru1 C6 C7 35.93(18) . .
C4 Ru1 C6 C7 78.3(2) . .
C5 Ru1 C6 C7 116.0(3) . .
Ru1 Ru1 C6 C7 -118.35(19) 2_656 .
C1 Ru1 C6 C5 23.7(3) 2_656 .
C1 Ru1 C6 C5 162.47(18) . .
C3 Ru1 C6 C5 -80.08(18) . .
C4 Ru1 C6 C5 -37.73(17) . .
C7 Ru1 C6 C5 -116.0(3) . .
Ru1 Ru1 C6 C5 125.64(18) 2_656 .
C1 Ru1 C6 C16 -105.6(4) 2_656 .
C1 Ru1 C6 C16 33.2(3) . .
C3 Ru1 C6 C16 150.6(3) . .
C4 Ru1 C6 C16 -167.0(3) . .
C7 Ru1 C6 C16 114.7(4) . .
C5 Ru1 C6 C16 -129.3(4) . .
Ru1 Ru1 C6 C16 -3.7(4) 2_656 .
C5 C6 C7 C3 2.4(3) . .
C16 C6 C7 C3 176.8(3) . .
Ru1 C6 C7 C3 -59.9(2) . .
C5 C6 C7 Ru1 62.31(19) . .
C16 C6 C7 Ru1 -123.4(3) . .
C4 C3 C7 C6 -3.9(3) . .
C8 C3 C7 C6 -177.3(3) . .
Ru1 C3 C7 C6 61.7(2) . .
C4 C3 C7 Ru1 -65.7(2) . .
C8 C3 C7 Ru1 121.0(3) . .
C1 Ru1 C7 C6 -115.5(3) 2_656 .
C1 Ru1 C7 C6 108.6(2) . .
C3 Ru1 C7 C6 -120.5(3) . .
C4 Ru1 C7 C6 -80.8(2) . .
C5 Ru1 C7 C6 -38.56(18) . .
Ru1 Ru1 C7 C6 126.86(17) 2_656 .
C1 Ru1 C7 C3 5.0(4) 2_656 .
C1 Ru1 C7 C3 -130.92(19) . .
C4 Ru1 C7 C3 39.66(18) . .
C5 Ru1 C7 C3 81.91(19) . .
C6 Ru1 C7 C3 120.5(3) . .
Ru1 Ru1 C7 C3 -112.67(19) 2_656 .
C4 C3 C8 C10 -90.3(4) . .
C7 C3 C8 C10 81.7(4) . .
Ru1 C3 C8 C10 175.9(3) . .
C4 C3 C8 C11 148.6(3) . .
C7 C3 C8 C11 -39.4(4) . .
Ru1 C3 C8 C11 54.7(4) . .
C4 C3 C8 C9 29.5(4) . .
C7 C3 C8 C9 -158.5(3) . .
Ru1 C3 C8 C9 -64.3(4) . .
C4 C5 C12 C14A -142.6(5) . .
C6 C5 C12 C14A 42.8(6) . .
Ru1 C5 C12 C14A -55.6(6) . .
C4 C5 C12 C15B 126.4(5) . .
C6 C5 C12 C15B -48.2(7) . .
Ru1 C5 C12 C15B -146.6(5) . .
C4 C5 C12 C13 -8.5(5) . .
C6 C5 C12 C13 176.9(4) . .
Ru1 C5 C12 C13 78.5(4) . .
C4 C5 C12 C15A 92.3(4) . .
C6 C5 C12 C15A -82.3(5) . .
Ru1 C5 C12 C15A 179.3(4) . .
C4 C5 C12 C14B -115.5(4) . .
C6 C5 C12 C14B 69.9(5) . .
Ru1 C5 C12 C14B -28.5(5) . .
C7 C6 C16 C18A 141.8(6) . .
C5 C6 C16 C18A -45.6(7) . .
Ru1 C6 C16 C18A 53.3(7) . .
C7 C6 C16 C19 6.9(5) . .
C5 C6 C16 C19 179.6(3) . .
Ru1 C6 C16 C19 -81.5(4) . .
C7 C6 C16 C17B -126.5(5) . .
C5 C6 C16 C17B 46.2(6) . .
Ru1 C6 C16 C17B 145.1(5) . .
C7 C6 C16 C18B 115.1(4) . .
C5 C6 C16 C18B -72.3(5) . .
Ru1 C6 C16 C18B 26.6(5) . .
C7 C6 C16 C17A -94.0(5) . .
C5 C6 C16 C17A 78.6(5) . .
Ru1 C6 C16 C17A 177.5(4) . .
